data_2235149
loop_
_publ_author_name
'Peng, Xin-Mei'
'Yin, Ben-Tao'
'Zhou, Cheng-He'

_publ_section_title
;
 (<i>Z</i>)-3-(4-Chlorophenyl)-1-(2,4-difluorophenyl)-2-(1<i>H</i>-1,2,4-triazol-1-yl)prop-2-en-1-one
;
_journal_coeditor_code LH5474
_journal_issue 6
_journal_name_full 'Acta Crystallographica Section E'
_journal_page_first o1828
_journal_paper_doi 10.1107/S1600536812022118
_journal_volume 68
_journal_year 2012
_chemical_formula_iupac 'C17 H10 Cl F2 N3 O'
_chemical_formula_moiety 'C17 H10 Cl F2 N3 O'
_chemical_formula_sum 'C17 H10 Cl F2 N3 O'
_chemical_formula_weight 345.73
_chemical_name_systematic
;
(<i>Z</i>)-3-(4-Chlorophenyl)-1-(2,4-difluorophenyl)-2-(1<i>H</i>-1,2,4-
triazol-1-yl)prop-2-en-1-one
;
_space_group_IT_number 14
_symmetry_cell_setting monoclinic
_symmetry_space_group_name_Hall '-P 2ybc'
_symmetry_space_group_name_H-M 'P 1 21/c 1'
_atom_sites_solution_hydrogens geom
_atom_sites_solution_primary direct
_atom_sites_solution_secondary difmap
_audit_creation_method SHELXL-97
_cell_angle_alpha 90.00
_cell_angle_beta 102.378(4)
_cell_angle_gamma 90.00
_cell_formula_units_Z 12
_cell_length_a 17.237(3)
_cell_length_b 10.466(2)
_cell_length_c 26.554(5)
_cell_measurement_reflns_used 5332
_cell_measurement_temperature 296(2)
_cell_measurement_theta_max 22.94
_cell_measurement_theta_min 2.18
_cell_volume 4679.1(15)
_computing_cell_refinement 'SAINT (Bruker, 2009)'
_computing_data_collection 'APEX2 (Bruker, 2009)'
_computing_data_reduction 'SAINT (Bruker, 2009)'
_computing_molecular_graphics 'PLATON (Spek, 2009)'
_computing_publication_material 'SHELXTL (Sheldrick, 2008)'
_computing_structure_refinement 'SHELXL97 (Sheldrick, 2008)'
_computing_structure_solution 'SHELXS97 (Sheldrick, 2008)'
_diffrn_ambient_temperature 296(2)
_diffrn_measured_fraction_theta_full 1.000
_diffrn_measured_fraction_theta_max 1.000
_diffrn_measurement_device_type 'Bruker APEXII CCD'
_diffrn_measurement_method '\f and \w scans'
_diffrn_radiation_monochromator graphite
_diffrn_radiation_source 'fine-focus sealed tube'
_diffrn_radiation_type MoK\a
_diffrn_radiation_wavelength 0.71073
_diffrn_reflns_av_R_equivalents 0.0319
_diffrn_reflns_av_sigmaI/netI 0.0368
_diffrn_reflns_limit_h_max 21
_diffrn_reflns_limit_h_min -20
_diffrn_reflns_limit_k_max 10
_diffrn_reflns_limit_k_min -12
_diffrn_reflns_limit_l_max 30
_diffrn_reflns_limit_l_min -32
_diffrn_reflns_number 25352
_diffrn_reflns_theta_full 26.00
_diffrn_reflns_theta_max 26.00
_diffrn_reflns_theta_min 1.57
_exptl_absorpt_coefficient_mu 0.275
_exptl_absorpt_correction_T_max 0.9547
_exptl_absorpt_correction_T_min 0.9394
_exptl_absorpt_correction_type multi-scan
_exptl_absorpt_process_details '(SADABS; Bruker, 2009)'
_exptl_crystal_colour colorless
_exptl_crystal_density_diffrn 1.472
_exptl_crystal_density_method 'not measured'
_exptl_crystal_description block
_exptl_crystal_F_000 2112
_exptl_crystal_size_max 0.23
_exptl_crystal_size_mid 0.21
_exptl_crystal_size_min 0.17
_refine_diff_density_max 0.335
_refine_diff_density_min -0.345
_refine_ls_extinction_coef 0.0015(2)
_refine_ls_extinction_expression Fc^*^=kFc[1+0.001xFc^2^\l^3^/sin(2\q)]^-1/4^
_refine_ls_extinction_method 'SHELXL97 (Sheldrick, 2008)'
_refine_ls_goodness_of_fit_ref 1.008
_refine_ls_hydrogen_treatment constr
_refine_ls_matrix_type full
_refine_ls_number_parameters 650
_refine_ls_number_reflns 9200
_refine_ls_number_restraints 0
_refine_ls_restrained_S_all 1.008
_refine_ls_R_factor_all 0.0830
_refine_ls_R_factor_gt 0.0446
_refine_ls_shift/su_max 0.001
_refine_ls_shift/su_mean 0.000
_refine_ls_structure_factor_coef Fsqd
_refine_ls_weighting_details 'calc w=1/[\s^2^(Fo^2^)+(0.0626P)^2^+0.7017P] where P=(Fo^2^+2Fc^2^)/3'
_refine_ls_weighting_scheme calc
_refine_ls_wR_factor_gt 0.1118
_refine_ls_wR_factor_ref 0.1330
_reflns_number_gt 5656
_reflns_number_total 9200
_reflns_threshold_expression I>2\s(I)
_cod_data_source_file lh5474.cif
_cod_data_source_block I
_cod_original_cell_volume 4679.2(16)
_cod_original_sg_symbol_H-M 'P 21/c'
_cod_database_code 2235149
_cod_database_fobs_code 2235149

loop_
_symmetry_equiv_pos_as_xyz
'x, y, z'
'-x, y+1/2, -z+1/2'
'-x, -y, -z'
'x, -y-1/2, z-1/2'

loop_
_atom_site_type_symbol
_atom_site_label
_atom_site_fract_x
_atom_site_fract_y
_atom_site_fract_z
_atom_site_U_iso_or_equiv
_atom_site_adp_type
_atom_site_calc_flag
_atom_site_refinement_flags
_atom_site_occupancy
_atom_site_symmetry_multiplicity
F F1 0.20468(8) 0.35283(12) 0.14981(5) 0.0668(4) Uani d . 1 1
F F2 0.05967(9) 0.66430(13) 0.21328(7) 0.0874(5) Uani d . 1 1
F F3 0.78892(9) 0.56839(13) 0.52214(5) 0.0708(4) Uani d . 1 1
F F4 0.92930(10) 0.25782(15) 0.45456(8) 0.1080(6) Uani d . 1 1
F F5 0.92861(9) 0.25932(13) 0.09951(7) 0.0901(5) Uani d . 1 1
F F6 0.80518(9) 0.56279(12) 0.18279(5) 0.0717(4) Uani d . 1 1
C C1 0.52331(16) 0.0907(3) 0.29462(11) 0.0747(7) Uani d . 1 1
C C2 0.49247(17) 0.2060(3) 0.30181(12) 0.0815(8) Uani d . 1 1
H H2A 0.5243 0.2694 0.3202 0.098 Uiso calc R 1 1
C C3 0.41327(15) 0.2288(2) 0.28162(10) 0.0694(7) Uani d . 1 1
H H3A 0.3922 0.3083 0.2868 0.083 Uiso calc R 1 1
C C4 0.36428(13) 0.1379(2) 0.25404(8) 0.0509(5) Uani d . 1 1
C C5 0.39820(17) 0.0207(2) 0.24830(11) 0.0806(8) Uani d . 1 1
H H5A 0.3668 -0.0441 0.2306 0.097 Uiso calc R 1 1
C C6 0.47705(18) -0.0022(3) 0.26816(13) 0.0909(9) Uani d . 1 1
H H6A 0.4988 -0.0815 0.2635 0.109 Uiso calc R 1 1
C C7 0.28127(13) 0.1712(2) 0.23551(8) 0.0506(5) Uani d . 1 1
H H7A 0.2678 0.2520 0.2454 0.061 Uiso calc R 1 1
C C8 0.22060(13) 0.10637(19) 0.20677(8) 0.0474(5) Uani d . 1 1
C C9 0.26059(15) -0.1494(2) 0.13538(10) 0.0628(7) Uani d . 1 1
H H9A 0.2812 -0.1870 0.1093 0.075 Uiso calc R 1 1
C C10 0.20371(17) -0.1289(2) 0.19568(12) 0.0769(8) Uani d . 1 1
H H10A 0.1755 -0.1442 0.2213 0.092 Uiso calc R 1 1
C C11 0.13747(13) 0.1504(2) 0.19983(8) 0.0492(5) Uani d . 1 1
C C12 0.11973(12) 0.2886(2) 0.20359(8) 0.0460(5) Uani d . 1 1
C C13 0.15149(13) 0.3843(2) 0.17871(8) 0.0480(5) Uani d . 1 1
C C14 0.13213(14) 0.5102(2) 0.18068(9) 0.0560(6) Uani d . 1 1
H H14A 0.1541 0.5723 0.1629 0.067 Uiso calc R 1 1
C C15 0.07866(14) 0.5404(2) 0.21011(10) 0.0604(6) Uani d . 1 1
C C16 0.04492(14) 0.4512(2) 0.23620(10) 0.0637(7) Uani d . 1 1
H H16A 0.0093 0.4750 0.2563 0.076 Uiso calc R 1 1
C C17 0.06485(13) 0.3261(2) 0.23190(9) 0.0566(6) Uani d . 1 1
H H17A 0.0408 0.2641 0.2485 0.068 Uiso calc R 1 1
C C18 0.45770(14) 0.8091(3) 0.38261(11) 0.0663(7) Uani d . 1 1
C C19 0.49635(14) 0.8600(2) 0.42844(11) 0.0712(7) Uani d . 1 1
H H19A 0.4688 0.9098 0.4478 0.085 Uiso calc R 1 1
C C20 0.57613(14) 0.8375(2) 0.44587(10) 0.0660(7) Uani d . 1 1
H H20A 0.6026 0.8735 0.4768 0.079 Uiso calc R 1 1
C C21 0.61753(12) 0.76197(19) 0.41791(9) 0.0496(5) Uani d . 1 1
C C22 0.57591(14) 0.7066(2) 0.37302(10) 0.0659(7) Uani d . 1 1
H H22A 0.6019 0.6516 0.3547 0.079 Uiso calc R 1 1
C C23 0.49680(15) 0.7317(3) 0.35512(11) 0.0761(8) Uani d . 1 1
H H23A 0.4698 0.6959 0.3242 0.091 Uiso calc R 1 1
C C24 0.70225(12) 0.7339(2) 0.43406(8) 0.0491(5) Uani d . 1 1
H H24A 0.7171 0.6526 0.4256 0.059 Uiso calc R 1 1
C C25 0.72815(15) 1.0924(2) 0.51513(10) 0.0626(6) Uani d . 1 1
H H25A 0.7157 1.1425 0.5412 0.075 Uiso calc R 1 1
C C26 0.75847(19) 1.0413(2) 0.44775(11) 0.0860(9) Uani d . 1 1
H H26A 0.7728 1.0434 0.4159 0.103 Uiso calc R 1 1
C C27 0.76129(12) 0.80666(19) 0.45894(8) 0.0454(5) Uani d . 1 1
C C28 0.84596(13) 0.7695(2) 0.46558(8) 0.0495(5) Uani d . 1 1
C C29 0.86721(12) 0.6328(2) 0.46420(8) 0.0478(5) Uani d . 1 1
C C30 0.92034(13) 0.5955(2) 0.43433(10) 0.0598(6) Uani d . 1 1
H H30A 0.9422 0.6573 0.4164 0.072 Uiso calc R 1 1
C C31 0.94140(15) 0.4701(3) 0.43059(11) 0.0717(7) Uani d . 1 1
H H31A 0.9762 0.4463 0.4099 0.086 Uiso calc R 1 1
C C32 0.91002(15) 0.3813(2) 0.45796(11) 0.0697(7) Uani d . 1 1
C C33 0.85911(14) 0.4115(2) 0.48906(10) 0.0621(6) Uani d . 1 1
H H33A 0.8393 0.3494 0.5080 0.075 Uiso calc R 1 1
C C34 0.83867(12) 0.5369(2) 0.49113(9) 0.0507(5) Uani d . 1 1
C C35 0.48083(14) 0.8658(3) 0.05895(10) 0.0672(7) Uani d . 1 1
C C36 0.53758(16) 0.9580(3) 0.06771(10) 0.0712(7) Uani d . 1 1
H H36A 0.5232 1.0434 0.0623 0.085 Uiso calc R 1 1
C C37 0.61618(15) 0.9259(2) 0.08456(10) 0.0654(7) Uani d . 1 1
H H37A 0.6545 0.9899 0.0905 0.078 Uiso calc R 1 1
C C38 0.63907(13) 0.8001(2) 0.09278(9) 0.0535(6) Uani d . 1 1
C C39 0.58004(16) 0.7084(3) 0.08339(11) 0.0749(8) Uani d . 1 1
H H39A 0.5940 0.6227 0.0882 0.090 Uiso calc R 1 1
C C40 0.50156(16) 0.7403(3) 0.06715(12) 0.0795(8) Uani d . 1 1
H H40A 0.4627 0.6771 0.0618 0.095 Uiso calc R 1 1
C C41 0.72159(13) 0.7588(2) 0.10696(9) 0.0537(6) Uani d . 1 1
H H41A 0.7306 0.6763 0.0965 0.064 Uiso calc R 1 1
C C42 0.78625(13) 0.81873(19) 0.13225(8) 0.0486(5) Uani d . 1 1
C C43 0.74745(15) 1.0733(2) 0.20480(10) 0.0635(7) Uani d . 1 1
H H43A 0.7235 1.1114 0.2292 0.076 Uiso calc R 1 1
C C44 0.81640(15) 1.0507(2) 0.15076(10) 0.0627(7) Uani d . 1 1
H H44A 0.8507 1.0644 0.1286 0.075 Uiso calc R 1 1
C C45 0.86757(14) 0.7726(2) 0.13301(9) 0.0529(6) Uani d . 1 1
C C46 0.88146(12) 0.6337(2) 0.12470(8) 0.0470(5) Uani d . 1 1
C C47 0.85120(13) 0.5356(2) 0.14879(8) 0.0507(5) Uani d . 1 1
C C48 0.86624(13) 0.4091(2) 0.14169(9) 0.0555(6) Uani d . 1 1
H H48A 0.8453 0.3444 0.1588 0.067 Uiso calc R 1 1
C C49 0.91392(14) 0.3839(2) 0.10796(10) 0.0605(6) Uani d . 1 1
C C50 0.94698(14) 0.4753(3) 0.08309(10) 0.0646(7) Uani d . 1 1
H H50A 0.9795 0.4536 0.0606 0.078 Uiso calc R 1 1
C C51 0.93108(13) 0.6008(2) 0.09209(9) 0.0579(6) Uani d . 1 1
H H51A 0.9541 0.6650 0.0760 0.069 Uiso calc R 1 1
Cl Cl1 0.62306(5) 0.05800(11) 0.31895(4) 0.1276(4) Uani d . 1 1
Cl Cl2 0.35746(4) 0.84070(10) 0.36066(4) 0.1091(3) Uani d . 1 1
Cl Cl3 0.38200(4) 0.90807(9) 0.03691(4) 0.0978(3) Uani d . 1 1
N N1 0.22974(11) -0.01526(15) 0.18508(7) 0.0500(5) Uani d . 1 1
N N2 0.26661(11) -0.02714(17) 0.14488(7) 0.0547(5) Uani d . 1 1
N N3 0.22279(14) -0.21717(19) 0.16551(10) 0.0817(7) Uani d . 1 1
N N4 0.74910(10) 0.93572(15) 0.47265(7) 0.0467(4) Uani d . 1 1
N N5 0.72995(12) 0.96812(17) 0.51768(7) 0.0587(5) Uani d . 1 1
N N6 0.74517(17) 1.1429(2) 0.47318(11) 0.0942(8) Uani d . 1 1
N N7 0.78198(11) 0.93912(15) 0.15638(7) 0.0489(4) Uani d . 1 1
N N8 0.73630(11) 0.95284(17) 0.19205(7) 0.0548(5) Uani d . 1 1
N N9 0.79562(13) 1.13848(18) 0.18044(9) 0.0696(6) Uani d . 1 1
O O1 0.08400(10) 0.07287(15) 0.19375(7) 0.0703(5) Uani d . 1 1
O O2 0.89650(9) 0.85179(15) 0.46908(7) 0.0690(5) Uani d . 1 1
O O3 0.92184(10) 0.84789(16) 0.13720(7) 0.0728(5) Uani d . 1 1

loop_
_atom_site_aniso_label
_atom_site_aniso_U_11
_atom_site_aniso_U_22
_atom_site_aniso_U_33
_atom_site_aniso_U_12
_atom_site_aniso_U_13
_atom_site_aniso_U_23
F1 0.0852(10) 0.0554(8) 0.0731(9) 0.0047(7) 0.0466(8) 0.0060(7)
F2 0.0891(11) 0.0574(9) 0.1196(14) 0.0236(8) 0.0306(10) -0.0069(8)
F3 0.0855(10) 0.0639(9) 0.0737(9) 0.0103(7) 0.0411(8) 0.0058(7)
F4 0.1029(13) 0.0660(10) 0.1600(18) 0.0361(9) 0.0389(12) -0.0070(10)
F5 0.0972(12) 0.0578(9) 0.1217(14) 0.0124(8) 0.0375(10) -0.0182(9)
F6 0.0993(11) 0.0597(8) 0.0698(9) 0.0010(7) 0.0486(8) 0.0020(7)
C1 0.0620(17) 0.089(2) 0.0703(18) -0.0014(16) 0.0085(14) 0.0089(16)
C2 0.0697(19) 0.079(2) 0.093(2) -0.0155(16) 0.0105(16) -0.0116(16)
C3 0.0668(17) 0.0624(16) 0.0796(19) -0.0030(13) 0.0170(14) -0.0114(13)
C4 0.0609(14) 0.0462(13) 0.0474(13) -0.0010(11) 0.0155(11) 0.0011(10)
C5 0.0762(19) 0.0583(16) 0.095(2) 0.0095(14) -0.0097(16) -0.0104(15)
C6 0.080(2) 0.0715(19) 0.109(2) 0.0242(16) -0.0054(18) -0.0060(17)
C7 0.0635(15) 0.0403(12) 0.0516(13) 0.0008(11) 0.0203(11) 0.0007(10)
C8 0.0603(14) 0.0358(11) 0.0504(13) -0.0037(10) 0.0213(11) 0.0001(9)
C9 0.0751(17) 0.0405(13) 0.0768(17) 0.0004(12) 0.0248(14) -0.0078(12)
C10 0.098(2) 0.0397(14) 0.108(2) -0.0073(13) 0.0561(18) 0.0052(14)
C11 0.0546(13) 0.0476(13) 0.0498(13) -0.0083(11) 0.0211(11) -0.0019(10)
C12 0.0453(12) 0.0454(12) 0.0489(13) -0.0030(10) 0.0136(10) -0.0028(10)
C13 0.0509(13) 0.0481(13) 0.0488(13) 0.0009(10) 0.0191(11) -0.0019(10)
C14 0.0609(15) 0.0461(13) 0.0628(15) 0.0013(11) 0.0169(12) 0.0022(11)
C15 0.0559(15) 0.0523(15) 0.0716(16) 0.0128(12) 0.0104(13) -0.0089(12)
C16 0.0534(14) 0.0699(17) 0.0732(17) 0.0086(12) 0.0251(13) -0.0118(13)
C17 0.0502(13) 0.0612(15) 0.0630(15) -0.0028(11) 0.0221(12) -0.0025(11)
C18 0.0450(13) 0.0761(17) 0.0757(18) -0.0005(12) 0.0081(13) -0.0074(14)
C19 0.0517(15) 0.0742(17) 0.088(2) 0.0079(13) 0.0147(14) -0.0202(15)
C20 0.0500(14) 0.0764(17) 0.0701(17) 0.0039(13) 0.0099(12) -0.0214(13)
C21 0.0471(13) 0.0438(12) 0.0575(14) 0.0006(10) 0.0107(11) -0.0043(10)
C22 0.0574(15) 0.0715(16) 0.0687(17) -0.0019(13) 0.0131(13) -0.0196(13)
C23 0.0577(16) 0.096(2) 0.0688(18) -0.0033(15) 0.0013(13) -0.0230(15)
C24 0.0492(13) 0.0443(12) 0.0545(14) 0.0041(10) 0.0131(11) -0.0022(10)
C25 0.0736(17) 0.0462(15) 0.0695(17) 0.0032(12) 0.0188(14) -0.0100(12)
C26 0.139(3) 0.0516(16) 0.085(2) 0.0185(16) 0.062(2) 0.0197(15)
C27 0.0529(13) 0.0390(12) 0.0460(12) 0.0029(10) 0.0141(10) 0.0009(9)
C28 0.0470(13) 0.0525(13) 0.0493(13) -0.0041(11) 0.0110(10) -0.0030(10)
C29 0.0383(11) 0.0519(13) 0.0518(13) 0.0040(10) 0.0065(10) -0.0028(10)
C30 0.0436(13) 0.0695(16) 0.0689(16) 0.0039(12) 0.0178(12) 0.0007(12)
C31 0.0531(15) 0.0789(19) 0.086(2) 0.0196(14) 0.0214(14) -0.0113(16)
C32 0.0599(16) 0.0566(16) 0.090(2) 0.0202(13) 0.0109(15) -0.0109(14)
C33 0.0591(15) 0.0538(15) 0.0720(17) 0.0072(12) 0.0107(13) 0.0035(12)
C34 0.0461(13) 0.0543(14) 0.0530(13) 0.0073(10) 0.0133(11) -0.0021(11)
C35 0.0549(15) 0.0831(19) 0.0667(17) -0.0069(14) 0.0197(13) -0.0031(14)
C36 0.0665(17) 0.0618(16) 0.0816(19) 0.0002(14) 0.0075(14) 0.0038(14)
C37 0.0626(16) 0.0576(15) 0.0721(17) -0.0108(12) 0.0059(13) 0.0026(12)
C38 0.0561(14) 0.0512(14) 0.0550(14) -0.0074(11) 0.0160(11) -0.0104(11)
C39 0.0683(18) 0.0578(15) 0.097(2) -0.0115(13) 0.0143(15) -0.0122(14)
C40 0.0622(18) 0.077(2) 0.100(2) -0.0216(15) 0.0173(16) -0.0139(16)
C41 0.0628(15) 0.0460(13) 0.0543(14) -0.0061(11) 0.0173(12) -0.0040(10)
C42 0.0592(14) 0.0384(12) 0.0502(13) -0.0063(10) 0.0165(11) 0.0016(10)
C43 0.0783(18) 0.0427(14) 0.0684(16) 0.0042(12) 0.0133(14) -0.0033(12)
C44 0.0692(16) 0.0396(13) 0.0810(18) -0.0086(12) 0.0201(14) 0.0077(12)
C45 0.0592(15) 0.0503(13) 0.0510(14) -0.0097(11) 0.0159(11) 0.0015(10)
C46 0.0475(12) 0.0463(12) 0.0478(12) -0.0021(10) 0.0117(10) 0.0003(10)
C47 0.0555(14) 0.0523(14) 0.0467(13) -0.0020(11) 0.0164(11) -0.0036(10)
C48 0.0587(14) 0.0469(13) 0.0605(15) -0.0021(11) 0.0123(12) 0.0019(11)
C49 0.0589(15) 0.0497(14) 0.0719(17) 0.0040(12) 0.0117(13) -0.0118(12)
C50 0.0548(15) 0.0729(18) 0.0718(17) 0.0045(13) 0.0260(13) -0.0102(14)
C51 0.0512(14) 0.0644(16) 0.0603(15) -0.0047(12) 0.0167(12) 0.0004(12)
Cl1 0.0659(5) 0.1549(9) 0.1484(9) 0.0093(5) -0.0074(5) 0.0063(7)
Cl2 0.0478(4) 0.1542(8) 0.1166(7) 0.0082(5) -0.0016(4) -0.0248(6)
Cl3 0.0559(4) 0.1225(7) 0.1150(7) -0.0003(4) 0.0183(4) 0.0045(5)
N1 0.0602(12) 0.0345(10) 0.0607(12) -0.0031(8) 0.0250(10) 0.0001(8)
N2 0.0673(13) 0.0431(11) 0.0587(12) -0.0010(9) 0.0246(10) -0.0015(9)
N3 0.0952(17) 0.0379(11) 0.126(2) -0.0095(11) 0.0542(16) -0.0073(12)
N4 0.0548(11) 0.0395(10) 0.0483(11) 0.0019(8) 0.0165(9) 0.0025(8)
N5 0.0820(14) 0.0457(12) 0.0506(12) 0.0018(10) 0.0192(10) -0.0016(9)
N6 0.143(2) 0.0438(13) 0.114(2) 0.0119(13) 0.0683(19) 0.0111(13)
N7 0.0567(11) 0.0364(10) 0.0544(11) -0.0046(8) 0.0138(9) 0.0038(8)
N8 0.0693(13) 0.0418(11) 0.0559(12) 0.0011(9) 0.0193(10) 0.0016(9)
N9 0.0769(15) 0.0384(11) 0.0924(16) -0.0040(10) 0.0157(13) 0.0009(11)
O1 0.0655(11) 0.0531(10) 0.0987(14) -0.0161(9) 0.0317(10) -0.0087(9)
O2 0.0545(10) 0.0589(10) 0.0935(13) -0.0102(8) 0.0158(9) -0.0070(9)
O3 0.0633(11) 0.0564(10) 0.1024(14) -0.0139(9) 0.0257(10) -0.0045(9)

loop_
_atom_type_symbol
_atom_type_description
_atom_type_scat_dispersion_real
_atom_type_scat_dispersion_imag
_atom_type_scat_source
C C 0.0033 0.0016 'International Tables Vol C Tables 4.2.6.8 and 6.1.1.4'
H H 0.0000 0.0000 'International Tables Vol C Tables 4.2.6.8 and 6.1.1.4'
N N 0.0061 0.0033 'International Tables Vol C Tables 4.2.6.8 and 6.1.1.4'
O O 0.0106 0.0060 'International Tables Vol C Tables 4.2.6.8 and 6.1.1.4'
F F 0.0171 0.0103 'International Tables Vol C Tables 4.2.6.8 and 6.1.1.4'
Cl Cl 0.1484 0.1585 'International Tables Vol C Tables 4.2.6.8 and 6.1.1.4'

loop_
_geom_angle_atom_site_label_1
_geom_angle_atom_site_label_2
_geom_angle_atom_site_label_3
_geom_angle
C6 C1 C2 120.6(3)
C6 C1 Cl1 118.5(2)
C2 C1 Cl1 120.8(2)
C3 C2 C1 119.2(3)
C3 C2 H2A 120.4
C1 C2 H2A 120.4
C2 C3 C4 122.2(3)
C2 C3 H3A 118.9
C4 C3 H3A 118.9
C5 C4 C3 116.6(2)
C5 C4 C7 125.8(2)
C3 C4 C7 117.6(2)
C4 C5 C6 121.4(3)
C4 C5 H5A 119.3
C6 C5 H5A 119.3
C1 C6 C5 120.0(3)
C1 C6 H6A 120.0
C5 C6 H6A 120.0
C8 C7 C4 131.6(2)
C8 C7 H7A 114.2
C4 C7 H7A 114.2
C7 C8 N1 123.0(2)
C7 C8 C11 122.05(19)
N1 C8 C11 114.69(19)
N2 C9 N3 115.7(2)
N2 C9 H9A 122.2
N3 C9 H9A 122.2
N3 C10 N1 111.3(2)
N3 C10 H10A 124.4
N1 C10 H10A 124.4
O1 C11 C8 119.8(2)
O1 C11 C12 119.9(2)
C8 C11 C12 120.18(18)
C13 C12 C17 116.3(2)
C13 C12 C11 124.56(18)
C17 C12 C11 119.10(19)
F1 C13 C14 117.20(19)
F1 C13 C12 118.81(18)
C14 C13 C12 124.0(2)
C15 C14 C13 116.5(2)
C15 C14 H14A 121.8
C13 C14 H14A 121.8
F2 C15 C14 117.5(2)
F2 C15 C16 119.5(2)
C14 C15 C16 123.0(2)
C15 C16 C17 118.1(2)
C15 C16 H16A 120.9
C17 C16 H16A 120.9
C16 C17 C12 122.1(2)
C16 C17 H17A 119.0
C12 C17 H17A 119.0
C19 C18 C23 120.5(2)
C19 C18 Cl2 119.1(2)
C23 C18 Cl2 120.4(2)
C20 C19 C18 119.7(2)
C20 C19 H19A 120.1
C18 C19 H19A 120.1
C19 C20 C21 120.8(2)
C19 C20 H20A 119.6
C21 C20 H20A 119.6
C20 C21 C22 118.1(2)
C20 C21 C24 123.7(2)
C22 C21 C24 118.1(2)
C23 C22 C21 120.9(2)
C23 C22 H22A 119.5
C21 C22 H22A 119.5
C22 C23 C18 119.9(2)
C22 C23 H23A 120.1
C18 C23 H23A 120.1
C27 C24 C21 129.9(2)
C27 C24 H24A 115.0
C21 C24 H24A 115.0
N5 C25 N6 115.8(2)
N5 C25 H25A 122.1
N6 C25 H25A 122.1
N6 C26 N4 111.7(2)
N6 C26 H26A 124.1
N4 C26 H26A 124.1
C24 C27 N4 122.06(19)
C24 C27 C28 122.56(19)
N4 C27 C28 114.39(18)
O2 C28 C29 120.7(2)
O2 C28 C27 119.6(2)
C29 C28 C27 119.55(19)
C30 C29 C34 116.2(2)
C30 C29 C28 118.9(2)
C34 C29 C28 124.89(19)
C29 C30 C31 121.8(2)
C29 C30 H30A 119.1
C31 C30 H30A 119.1
C32 C31 C30 118.2(2)
C32 C31 H31A 120.9
C30 C31 H31A 120.9
C31 C32 F4 119.3(2)
C31 C32 C33 123.1(2)
F4 C32 C33 117.6(3)
C32 C33 C34 116.9(2)
C32 C33 H33A 121.6
C34 C33 H33A 121.6
F3 C34 C33 117.6(2)
F3 C34 C29 118.71(19)
C33 C34 C29 123.7(2)
C36 C35 C40 120.1(3)
C36 C35 Cl3 119.7(2)
C40 C35 Cl3 120.2(2)
C35 C36 C37 120.3(2)
C35 C36 H36A 119.8
C37 C36 H36A 119.8
C36 C37 C38 120.9(2)
C36 C37 H37A 119.5
C38 C37 H37A 119.5
C39 C38 C37 117.4(2)
C39 C38 C41 118.7(2)
C37 C38 C41 123.7(2)
C40 C39 C38 121.8(3)
C40 C39 H39A 119.1
C38 C39 H39A 119.1
C35 C40 C39 119.4(2)
C35 C40 H40A 120.3
C39 C40 H40A 120.3
C42 C41 C38 131.1(2)
C42 C41 H41A 114.4
C38 C41 H41A 114.4
C41 C42 N7 121.8(2)
C41 C42 C45 122.9(2)
N7 C42 C45 115.06(19)
N8 C43 N9 115.9(2)
N8 C43 H43A 122.1
N9 C43 H43A 122.1
N9 C44 N7 111.2(2)
N9 C44 H44A 124.4
N7 C44 H44A 124.4
O3 C45 C42 120.0(2)
O3 C45 C46 120.1(2)
C42 C45 C46 119.76(19)
C47 C46 C51 117.0(2)
C47 C46 C45 124.74(19)
C51 C46 C45 118.3(2)
F6 C47 C46 119.30(19)
F6 C47 C48 116.8(2)
C46 C47 C48 123.9(2)
C47 C48 C49 115.8(2)
C47 C48 H48A 122.1
C49 C48 H48A 122.1
F5 C49 C50 119.0(2)
F5 C49 C48 117.0(2)
C50 C49 C48 124.0(2)
C49 C50 C51 118.0(2)
C49 C50 H50A 121.0
C51 C50 H50A 121.0
C46 C51 C50 121.3(2)
C46 C51 H51A 119.3
C50 C51 H51A 119.3
C10 N1 N2 108.76(19)
C10 N1 C8 130.4(2)
N2 N1 C8 120.77(16)
C9 N2 N1 102.15(18)
C10 N3 C9 102.13(19)
C26 N4 N5 108.30(18)
C26 N4 C27 128.79(19)
N5 N4 C27 122.78(17)
C25 N5 N4 102.26(19)
C26 N6 C25 101.9(2)
C44 N7 N8 108.84(19)
C44 N7 C42 131.2(2)
N8 N7 C42 119.98(16)
C43 N8 N7 101.92(19)
C44 N9 C43 102.13(19)

loop_
_geom_bond_atom_site_label_1
_geom_bond_atom_site_label_2
_geom_bond_distance
F1 C13 1.356(2)
F2 C15 1.345(3)
F3 C34 1.351(2)
F4 C32 1.343(3)
F5 C49 1.356(3)
F6 C47 1.354(2)
C1 C6 1.354(4)
C1 C2 1.349(4)
C1 Cl1 1.736(3)
C2 C3 1.376(4)
C2 H2A 0.9300
C3 C4 1.374(3)
C3 H3A 0.9300
C4 C5 1.382(3)
C4 C7 1.452(3)
C5 C6 1.369(4)
C5 H5A 0.9300
C6 H6A 0.9300
C7 C8 1.339(3)
C7 H7A 0.9300
C8 N1 1.420(3)
C8 C11 1.479(3)
C9 N2 1.304(3)
C9 N3 1.339(3)
C9 H9A 0.9300
C10 N3 1.310(3)
C10 N1 1.323(3)
C10 H10A 0.9300
C11 O1 1.212(2)
C11 C12 1.486(3)
C12 C13 1.376(3)
C12 C17 1.385(3)
C13 C14 1.363(3)
C14 C15 1.367(3)
C14 H14A 0.9300
C15 C16 1.364(3)
C16 C17 1.365(3)
C16 H16A 0.9300
C17 H17A 0.9300
C18 C19 1.365(3)
C18 C23 1.362(3)
C18 Cl2 1.733(2)
C19 C20 1.374(3)
C19 H19A 0.9300
C20 C21 1.383(3)
C20 H20A 0.9300
C21 C22 1.380(3)
C21 C24 1.461(3)
C22 C23 1.370(3)
C22 H22A 0.9300
C23 H23A 0.9300
C24 C27 1.328(3)
C24 H24A 0.9300
C25 N5 1.303(3)
C25 N6 1.321(3)
C25 H25A 0.9300
C26 N6 1.306(3)
C26 N4 1.315(3)
C26 H26A 0.9300
C27 N4 1.426(3)
C27 C28 1.484(3)
C28 O2 1.214(2)
C28 C29 1.479(3)
C29 C30 1.390(3)
C29 C34 1.383(3)
C30 C31 1.371(3)
C30 H30A 0.9300
C31 C32 1.361(4)
C31 H31A 0.9300
C32 C33 1.365(3)
C33 C34 1.363(3)
C33 H33A 0.9300
C35 C36 1.358(3)
C35 C40 1.367(4)
C35 Cl3 1.736(3)
C36 C37 1.374(3)
C36 H36A 0.9300
C37 C38 1.378(3)
C37 H37A 0.9300
C38 C39 1.382(3)
C38 C41 1.457(3)
C39 C40 1.370(4)
C39 H39A 0.9300
C40 H40A 0.9300
C41 C42 1.329(3)
C41 H41A 0.9300
C42 N7 1.423(3)
C42 C45 1.479(3)
C43 N8 1.308(3)
C43 N9 1.343(3)
C43 H43A 0.9300
C44 N9 1.310(3)
C44 N7 1.332(3)
C44 H44A 0.9300
C45 O3 1.210(3)
C45 C46 1.497(3)
C46 C47 1.371(3)
C46 C51 1.385(3)
C47 C48 1.370(3)
C48 C49 1.365(3)
C48 H48A 0.9300
C49 C50 1.356(3)
C50 C51 1.373(3)
C50 H50A 0.9300
C51 H51A 0.9300
N1 N2 1.360(2)
N4 N5 1.350(2)
N7 N8 1.363(2)

loop_
_geom_torsion_atom_site_label_1
_geom_torsion_atom_site_label_2
_geom_torsion_atom_site_label_3
_geom_torsion_atom_site_label_4
_geom_torsion
C6 C1 C2 C3 -0.4(5)
Cl1 C1 C2 C3 179.5(2)
C1 C2 C3 C4 -0.3(4)
C2 C3 C4 C5 1.2(4)
C2 C3 C4 C7 178.6(2)
C3 C4 C5 C6 -1.4(4)
C7 C4 C5 C6 -178.6(3)
C2 C1 C6 C5 0.2(5)
Cl1 C1 C6 C5 -179.7(2)
C4 C5 C6 C1 0.8(5)
C5 C4 C7 C8 -5.3(4)
C3 C4 C7 C8 177.5(2)
C4 C7 C8 N1 -4.1(4)
C4 C7 C8 C11 169.3(2)
C7 C8 C11 O1 -148.9(2)
N1 C8 C11 O1 25.1(3)
C7 C8 C11 C12 27.3(3)
N1 C8 C11 C12 -158.77(18)
O1 C11 C12 C13 -135.5(2)
C8 C11 C12 C13 48.3(3)
O1 C11 C12 C17 41.3(3)
C8 C11 C12 C17 -134.8(2)
C17 C12 C13 F1 -179.06(19)
C11 C12 C13 F1 -2.1(3)
C17 C12 C13 C14 0.1(3)
C11 C12 C13 C14 177.0(2)
F1 C13 C14 C15 -179.8(2)
C12 C13 C14 C15 1.0(3)
C13 C14 C15 F2 178.9(2)
C13 C14 C15 C16 -0.6(4)
F2 C15 C16 C17 179.5(2)
C14 C15 C16 C17 -1.0(4)
C15 C16 C17 C12 2.3(4)
C13 C12 C17 C16 -1.8(3)
C11 C12 C17 C16 -178.9(2)
C23 C18 C19 C20 2.8(4)
Cl2 C18 C19 C20 -178.9(2)
C18 C19 C20 C21 -1.1(4)
C19 C20 C21 C22 -2.1(4)
C19 C20 C21 C24 -180.0(2)
C20 C21 C22 C23 3.7(4)
C24 C21 C22 C23 -178.4(2)
C21 C22 C23 C18 -2.0(4)
C19 C18 C23 C22 -1.3(4)
Cl2 C18 C23 C22 -179.6(2)
C20 C21 C24 C27 -34.9(4)
C22 C21 C24 C27 147.3(3)
C21 C24 C27 N4 -2.8(4)
C21 C24 C27 C28 -170.8(2)
C24 C27 C28 O2 150.8(2)
N4 C27 C28 O2 -18.0(3)
C24 C27 C28 C29 -25.0(3)
N4 C27 C28 C29 166.23(18)
O2 C28 C29 C30 -42.7(3)
C27 C28 C29 C30 133.0(2)
O2 C28 C29 C34 136.6(2)
C27 C28 C29 C34 -47.7(3)
C34 C29 C30 C31 1.9(3)
C28 C29 C30 C31 -178.8(2)
C29 C30 C31 C32 -1.3(4)
C30 C31 C32 F4 179.5(2)
C30 C31 C32 C33 -0.4(4)
C31 C32 C33 C34 1.4(4)
F4 C32 C33 C34 -178.5(2)
C32 C33 C34 F3 -179.4(2)
C32 C33 C34 C29 -0.7(4)
C30 C29 C34 F3 177.8(2)
C28 C29 C34 F3 -1.5(3)
C30 C29 C34 C33 -0.8(3)
C28 C29 C34 C33 179.8(2)
C40 C35 C36 C37 0.4(4)
Cl3 C35 C36 C37 -179.2(2)
C35 C36 C37 C38 0.2(4)
C36 C37 C38 C39 0.0(4)
C36 C37 C38 C41 175.4(2)
C37 C38 C39 C40 -0.8(4)
C41 C38 C39 C40 -176.3(2)
C36 C35 C40 C39 -1.1(4)
Cl3 C35 C40 C39 178.5(2)
C38 C39 C40 C35 1.3(4)
C39 C38 C41 C42 -157.0(3)
C37 C38 C41 C42 27.8(4)
C38 C41 C42 N7 7.8(4)
C38 C41 C42 C45 -165.9(2)
C41 C42 C45 O3 150.1(2)
N7 C42 C45 O3 -24.0(3)
C41 C42 C45 C46 -25.4(3)
N7 C42 C45 C46 160.52(18)
O3 C45 C46 C47 137.4(2)
C42 C45 C46 C47 -47.1(3)
O3 C45 C46 C51 -39.7(3)
C42 C45 C46 C51 135.8(2)
C51 C46 C47 F6 177.1(2)
C45 C46 C47 F6 0.0(3)
C51 C46 C47 C48 -1.1(3)
C45 C46 C47 C48 -178.2(2)
F6 C47 C48 C49 -178.9(2)
C46 C47 C48 C49 -0.6(3)
C47 C48 C49 F5 -178.9(2)
C47 C48 C49 C50 1.4(4)
F5 C49 C50 C51 179.8(2)
C48 C49 C50 C51 -0.5(4)
C47 C46 C51 C50 2.1(3)
C45 C46 C51 C50 179.4(2)
C49 C50 C51 C46 -1.4(4)
N3 C10 N1 N2 1.5(3)
N3 C10 N1 C8 177.9(2)
C7 C8 N1 C10 112.1(3)
C11 C8 N1 C10 -61.8(3)
C7 C8 N1 N2 -71.9(3)
C11 C8 N1 N2 114.2(2)
N3 C9 N2 N1 0.4(3)
C10 N1 N2 C9 -1.1(3)
C8 N1 N2 C9 -177.9(2)
N1 C10 N3 C9 -1.2(3)
N2 C9 N3 C10 0.4(3)
N6 C26 N4 N5 -1.2(3)
N6 C26 N4 C27 -177.1(2)
C24 C27 N4 C26 -95.4(3)
C28 C27 N4 C26 73.4(3)
C24 C27 N4 N5 89.2(3)
C28 C27 N4 N5 -101.9(2)
N6 C25 N5 N4 -0.8(3)
C26 N4 N5 C25 1.1(3)
C27 N4 N5 C25 177.3(2)
N4 C26 N6 C25 0.7(4)
N5 C25 N6 C26 0.1(4)
N9 C44 N7 N8 -0.6(3)
N9 C44 N7 C42 179.4(2)
C41 C42 N7 C44 -123.7(3)
C45 C42 N7 C44 50.4(3)
C41 C42 N7 N8 56.2(3)
C45 C42 N7 N8 -129.6(2)
N9 C43 N8 N7 0.4(3)
C44 N7 N8 C43 0.1(2)
C42 N7 N8 C43 -179.89(19)
N7 C44 N9 C43 0.7(3)
N8 C43 N9 C44 -0.7(3)

loop_
_cod_related_entry_id
_cod_related_entry_database
_cod_related_entry_code
1 ChemSpider 30657798
